data_2229385
loop_
_publ_author_name
'Betz, Richard'
'Gerber, Thomas'
'Schalekamp, Henk'

_publ_section_title
;
 4,4,4-Trifluoro-3-hydroxy-3-(trifluoromethyl)butanoic acid
;
_journal_coeditor_code GK2344
_journal_issue 3
_journal_name_full 'Acta Crystallographica Section E'
_journal_page_first o616
_journal_paper_doi 10.1107/S1600536811004764
_journal_volume 67
_journal_year 2011
_chemical_formula_iupac 'C5 H4 F6 O3'
_chemical_formula_moiety 'C5 H4 F6 O3'
_chemical_formula_sum 'C5 H4 F6 O3'
_chemical_formula_weight 226.08
_chemical_name_systematic
;
4,4,4-Trifluoro-3-hydroxy-3-(trifluoromethyl)butanoic acid
;
_space_group_IT_number 14
_symmetry_cell_setting monoclinic
_symmetry_space_group_name_Hall '-P 2ybc'
_symmetry_space_group_name_H-M 'P 1 21/c 1'
_atom_sites_solution_hydrogens geom
_atom_sites_solution_primary direct
_atom_sites_solution_secondary difmap
_audit_creation_method SHELXL-97
_cell_angle_alpha 90.00
_cell_angle_beta 98.4543(14)
_cell_angle_gamma 90.00
_cell_formula_units_Z 8
_cell_length_a 5.5031(2)
_cell_length_b 20.5490(8)
_cell_length_c 14.0342(6)
_cell_measurement_reflns_used 9089
_cell_measurement_temperature 200(2)
_cell_measurement_theta_max 28.30
_cell_measurement_theta_min 2.93
_cell_volume 1569.79(11)
_computing_cell_refinement 'SAINT (Bruker, 2010)'
_computing_data_collection 'APEX2 (Bruker, 2010)'
_computing_data_reduction 'SAINT (Bruker, 2010)'
_computing_molecular_graphics 'ORTEP-3 for Windows (Farrugia, 1997) and Mercury (Macrae <i>et al.</i>, 2006)'
_computing_publication_material 'SHELXL97 (Sheldrick, 2008) and PLATON (Spek, 2009)'
_computing_structure_refinement 'SHELXL97 (Sheldrick, 2008)'
_computing_structure_solution 'SHELXS97 (Sheldrick, 2008)'
_diffrn_ambient_temperature 200(2)
_diffrn_measured_fraction_theta_full 0.996
_diffrn_measured_fraction_theta_max 0.996
_diffrn_measurement_device_type 'Bruker APEXII CCD'
_diffrn_measurement_method '\f and \w'
_diffrn_radiation_monochromator graphite
_diffrn_radiation_source 'fine-focus sealed tube'
_diffrn_radiation_type MoK\a
_diffrn_radiation_wavelength 0.71073
_diffrn_reflns_av_R_equivalents 0.0143
_diffrn_reflns_av_sigmaI/netI 0.0093
_diffrn_reflns_limit_h_max 7
_diffrn_reflns_limit_h_min -7
_diffrn_reflns_limit_k_max 27
_diffrn_reflns_limit_k_min -27
_diffrn_reflns_limit_l_max 18
_diffrn_reflns_limit_l_min -18
_diffrn_reflns_number 25936
_diffrn_reflns_theta_full 28.30
_diffrn_reflns_theta_max 28.30
_diffrn_reflns_theta_min 2.47
_exptl_absorpt_coefficient_mu 0.238
_exptl_absorpt_correction_type none
_exptl_crystal_colour colourless
_exptl_crystal_density_diffrn 1.913
_exptl_crystal_density_method 'not measured'
_exptl_crystal_description rod
_exptl_crystal_F_000 896
_exptl_crystal_size_max 0.586
_exptl_crystal_size_mid 0.447
_exptl_crystal_size_min 0.326
_refine_diff_density_max 0.419
_refine_diff_density_min -0.377
_refine_ls_extinction_method none
_refine_ls_goodness_of_fit_ref 1.037
_refine_ls_hydrogen_treatment constr
_refine_ls_matrix_type full
_refine_ls_number_parameters 257
_refine_ls_number_reflns 3897
_refine_ls_number_restraints 0
_refine_ls_restrained_S_all 1.037
_refine_ls_R_factor_all 0.0424
_refine_ls_R_factor_gt 0.0378
_refine_ls_shift/su_max 0.000
_refine_ls_shift/su_mean 0.000
_refine_ls_structure_factor_coef Fsqd
_refine_ls_weighting_details 'calc w=1/[\s^2^(Fo^2^)+(0.0438P)^2^+0.8289P] where P=(Fo^2^+2Fc^2^)/3'
_refine_ls_weighting_scheme calc
_refine_ls_wR_factor_gt 0.0961
_refine_ls_wR_factor_ref 0.1003
_reflns_number_gt 3469
_reflns_number_total 3897
_reflns_threshold_expression I>2sigma(I)
_cod_data_source_file gk2344.cif
_cod_data_source_block I
_cod_original_sg_symbol_H-M 'P 21/c'
_cod_database_code 2229385
_cod_database_fobs_code 2229385

loop_
_symmetry_equiv_pos_as_xyz
'x, y, z'
'-x, y+1/2, -z+1/2'
'-x, -y, -z'
'x, -y-1/2, z-1/2'

loop_
_atom_site_type_symbol
_atom_site_label
_atom_site_fract_x
_atom_site_fract_y
_atom_site_fract_z
_atom_site_U_iso_or_equiv
_atom_site_adp_type
_atom_site_calc_flag
_atom_site_refinement_flags
_atom_site_occupancy
_atom_site_disorder_assembly
_atom_site_disorder_group
O O1 0.86328(18) 0.71888(5) 0.08430(10) 0.0429(3) Uani d . 1 . .
H H1 0.8645 0.6811 0.1073 0.064 Uiso calc R 1 . .
O O2 0.45964(17) 0.70927(5) 0.08404(8) 0.0326(2) Uani d . 1 . .
O O3 0.17625(19) 0.80005(7) -0.02218(11) 0.0520(4) Uani d . 1 . .
H H3 0.2000 0.7657 0.0103 0.078 Uiso calc R 1 . .
O O4 0.47274(16) 0.59040(4) 0.16029(7) 0.0285(2) Uani d . 1 . .
H H4 0.4717 0.6280 0.1367 0.043 Uiso calc R 1 . .
O O5 0.87553(17) 0.59872(5) 0.15635(8) 0.0337(2) Uani d . 1 . .
O O6 1.13316(16) 0.48391(5) 0.18383(8) 0.0316(2) Uani d . 1 . .
H H6 1.1185 0.5241 0.1733 0.047 Uiso calc R 1 . .
C C1 0.6381(2) 0.74043(6) 0.06831(9) 0.0261(2) Uani d . 1 . .
C C2 0.6189(2) 0.80980(6) 0.03285(10) 0.0281(3) Uani d . 1 . .
H H2A 0.7714 0.8211 0.0069 0.034 Uiso calc R 1 . .
H H2B 0.6071 0.8389 0.0882 0.034 Uiso calc R 1 . .
C C3 0.3986(2) 0.82251(7) -0.04523(10) 0.0301(3) Uani d . 1 . .
C C4 0.3661(3) 0.89678(8) -0.05702(13) 0.0431(4) Uani d . 1 . .
C C5 0.4440(4) 0.79138(8) -0.14087(12) 0.0477(4) Uani d . 1 . .
C C6 0.6980(2) 0.56870(6) 0.17642(9) 0.0233(2) Uani d . 1 . .
C C7 0.7220(2) 0.50386(6) 0.22712(9) 0.0246(2) Uani d . 1 . .
H H7A 0.5583 0.4829 0.2201 0.030 Uiso calc R 1 . .
H H7B 0.7761 0.5113 0.2967 0.030 Uiso calc R 1 . .
C C8 0.9032(2) 0.45714(6) 0.18926(9) 0.0237(2) Uani d . 1 . .
C C9 0.9528(3) 0.40037(7) 0.26098(11) 0.0343(3) Uani d . 1 . .
C C10 0.7933(3) 0.43236(7) 0.08834(10) 0.0333(3) Uani d . 1 . .
F F1 0.1814(3) 0.91197(7) -0.12449(13) 0.0885(5) Uani d . 1 . .
F F2 0.5634(2) 0.92505(5) -0.08100(10) 0.0611(3) Uani d . 1 . .
F F3 0.3264(3) 0.92357(6) 0.02449(11) 0.0842(5) Uani d . 1 . .
F F4 0.2561(3) 0.79879(8) -0.21017(9) 0.0852(5) Uani d . 1 . .
F F5 0.6404(2) 0.81581(6) -0.17319(8) 0.0595(3) Uani d . 1 . .
F F6 0.4835(4) 0.72803(6) -0.12768(9) 0.0885(5) Uani d . 1 . .
F F7 0.74664(19) 0.36955(5) 0.27353(8) 0.0483(2) Uani d . 1 . .
F F8 1.1068(2) 0.35676(5) 0.23401(9) 0.0582(3) Uani d . 1 . .
F F9 1.05355(19) 0.42287(5) 0.34686(7) 0.0486(3) Uani d . 1 . .
F F10 0.75894(18) 0.48279(5) 0.02779(6) 0.0430(2) Uani d . 1 . .
F F11 0.9385(2) 0.39072(6) 0.05224(8) 0.0601(3) Uani d . 1 . .
F F12 0.57504(19) 0.40413(5) 0.08745(7) 0.0503(3) Uani d . 1 . .

loop_
_atom_site_aniso_label
_atom_site_aniso_U_11
_atom_site_aniso_U_22
_atom_site_aniso_U_33
_atom_site_aniso_U_12
_atom_site_aniso_U_13
_atom_site_aniso_U_23
O1 0.0233(5) 0.0342(5) 0.0710(8) 0.0020(4) 0.0066(5) 0.0233(5)
O2 0.0239(4) 0.0293(5) 0.0446(6) 0.0004(4) 0.0053(4) 0.0128(4)
O3 0.0223(5) 0.0557(7) 0.0775(9) -0.0007(5) 0.0055(5) 0.0399(7)
O4 0.0201(4) 0.0232(4) 0.0421(5) 0.0019(3) 0.0042(4) 0.0057(4)
O5 0.0215(4) 0.0276(5) 0.0525(6) 0.0005(4) 0.0068(4) 0.0101(4)
O6 0.0181(4) 0.0299(5) 0.0474(6) 0.0013(3) 0.0061(4) 0.0051(4)
C1 0.0243(6) 0.0250(6) 0.0284(6) -0.0002(5) 0.0021(5) 0.0039(5)
C2 0.0260(6) 0.0232(6) 0.0343(6) -0.0023(5) 0.0020(5) 0.0039(5)
C3 0.0252(6) 0.0282(6) 0.0368(7) -0.0012(5) 0.0042(5) 0.0117(5)
C4 0.0451(8) 0.0333(7) 0.0536(9) 0.0100(6) 0.0162(7) 0.0177(7)
C5 0.0688(11) 0.0382(8) 0.0333(8) -0.0069(8) -0.0022(7) 0.0056(6)
C6 0.0215(5) 0.0224(5) 0.0258(6) 0.0009(4) 0.0026(4) -0.0009(4)
C7 0.0223(5) 0.0241(6) 0.0284(6) 0.0026(4) 0.0069(4) 0.0039(5)
C8 0.0205(5) 0.0223(5) 0.0284(6) 0.0016(4) 0.0042(4) 0.0024(4)
C9 0.0363(7) 0.0283(6) 0.0384(7) 0.0067(5) 0.0058(6) 0.0077(5)
C10 0.0377(7) 0.0301(7) 0.0320(7) -0.0014(5) 0.0050(5) -0.0032(5)
F1 0.0713(9) 0.0650(8) 0.1198(13) 0.0159(7) -0.0168(8) 0.0530(8)
F2 0.0698(7) 0.0310(5) 0.0890(9) -0.0065(5) 0.0329(6) 0.0162(5)
F3 0.1413(14) 0.0428(6) 0.0828(9) 0.0398(7) 0.0640(9) 0.0165(6)
F4 0.0932(10) 0.1107(12) 0.0420(6) -0.0324(9) -0.0229(6) 0.0152(7)
F5 0.0693(7) 0.0685(7) 0.0459(6) 0.0097(6) 0.0255(5) 0.0052(5)
F6 0.1863(17) 0.0330(6) 0.0454(6) -0.0033(8) 0.0140(8) -0.0057(5)
F7 0.0554(6) 0.0367(5) 0.0539(6) -0.0085(4) 0.0122(5) 0.0157(4)
F8 0.0696(7) 0.0405(5) 0.0674(7) 0.0310(5) 0.0197(6) 0.0141(5)
F9 0.0552(6) 0.0490(6) 0.0369(5) 0.0086(5) -0.0084(4) 0.0121(4)
F10 0.0524(5) 0.0473(5) 0.0275(4) -0.0056(4) 0.0000(4) 0.0059(4)
F11 0.0746(8) 0.0577(7) 0.0495(6) 0.0186(6) 0.0140(5) -0.0199(5)
F12 0.0496(6) 0.0501(6) 0.0485(6) -0.0230(5) -0.0022(4) -0.0053(4)

loop_
_atom_type_symbol
_atom_type_description
_atom_type_scat_dispersion_real
_atom_type_scat_dispersion_imag
_atom_type_scat_source
C C 0.0033 0.0016 'International Tables Vol C Tables 4.2.6.8 and 6.1.1.4'
H H 0.0000 0.0000 'International Tables Vol C Tables 4.2.6.8 and 6.1.1.4'
F F 0.0171 0.0103 'International Tables Vol C Tables 4.2.6.8 and 6.1.1.4'
O O 0.0106 0.0060 'International Tables Vol C Tables 4.2.6.8 and 6.1.1.4'

loop_
_geom_angle_atom_site_label_1
_geom_angle_atom_site_label_2
_geom_angle_atom_site_label_3
_geom_angle_site_symmetry_1
_geom_angle_site_symmetry_3
_geom_angle
_geom_angle_publ_flag
O1 C1 C2 . . 113.34(11) ?
O2 C1 O1 . . 124.10(12) ?
O2 C1 C2 . . 122.48(11) ?
O3 C3 C2 . . 114.09(11) ?
O3 C3 C4 . . 105.15(12) ?
O3 C3 C5 . . 109.04(13) ?
O4 C6 C7 . . 113.50(10) ?
O5 C6 O4 . . 123.94(11) ?
O5 C6 C7 . . 122.50(11) ?
O6 C8 C7 . . 114.46(10) ?
O6 C8 C9 . . 105.08(10) ?
O6 C8 C10 . . 108.49(10) ?
C1 O1 H1 . . 109.5 ?
C1 C2 C3 . . 113.99(11) ?
C1 C2 H2A . . 108.8 ?
C1 C2 H2B . . 108.8 ?
C2 C3 C4 . . 108.21(12) ?
C2 C3 C5 . . 109.85(12) ?
C3 O3 H3 . . 109.5 ?
C3 C2 H2A . . 108.8 ?
C3 C2 H2B . . 108.8 ?
C5 C3 C4 . . 110.40(12) ?
C6 O4 H4 . . 109.5 ?
C6 C7 C8 . . 113.94(10) ?
C6 C7 H7A . . 108.8 ?
C6 C7 H7B . . 108.8 ?
C7 C8 C9 . . 108.03(10) ?
C7 C8 C10 . . 109.71(10) ?
C8 O6 H6 . . 109.5 ?
C8 C7 H7A . . 108.8 ?
C8 C7 H7B . . 108.8 ?
C9 C8 C10 . . 111.00(11) ?
F1 C4 C3 . . 112.06(16) ?
F2 C4 C3 . . 112.11(13) ?
F2 C4 F1 . . 106.79(14) ?
F3 C4 C3 . . 110.61(13) ?
F3 C4 F1 . . 108.40(16) ?
F3 C4 F2 . . 106.61(16) ?
F4 C5 C3 . . 112.59(17) ?
F4 C5 F5 . . 107.03(14) ?
F4 C5 F6 . . 108.05(16) ?
F5 C5 C3 . . 112.62(14) ?
F6 C5 C3 . . 109.26(13) ?
F6 C5 F5 . . 107.04(18) ?
F7 C9 C8 . . 111.95(11) ?
F8 C9 C8 . . 112.64(12) ?
F8 C9 F7 . . 107.96(13) ?
F8 C9 F9 . . 107.12(12) ?
F9 C9 C8 . . 109.80(12) ?
F9 C9 F7 . . 107.10(12) ?
F10 C10 C8 . . 109.13(11) ?
F11 C10 C8 . . 112.85(12) ?
F11 C10 F10 . . 107.19(12) ?
F11 C10 F12 . . 108.03(13) ?
F12 C10 C8 . . 112.56(11) ?
F12 C10 F10 . . 106.78(12) ?
H2A C2 H2B . . 107.6 ?
H7A C7 H7B . . 107.7 ?

loop_
_geom_bond_atom_site_label_1
_geom_bond_atom_site_label_2
_geom_bond_site_symmetry_2
_geom_bond_distance
_geom_bond_publ_flag
O1 C1 . 1.3042(16) ?
O1 H1 . 0.8400 ?
O2 C1 . 1.2192(16) ?
O3 C3 . 1.3896(16) ?
O3 H3 . 0.8400 ?
O4 C6 . 1.3055(15) ?
O4 H4 . 0.8400 ?
O5 C6 . 1.2228(15) ?
O6 C8 . 1.3920(14) ?
O6 H6 . 0.8400 ?
C1 C2 . 1.5084(17) ?
C2 C3 . 1.5325(18) ?
C2 H2A . 0.9900 ?
C2 H2B . 0.9900 ?
C3 C5 . 1.540(2) ?
C3 C4 . 1.543(2) ?
C7 C6 . 1.5073(17) ?
C7 C8 . 1.5347(16) ?
C7 H7A . 0.9900 ?
C7 H7B . 0.9900 ?
C8 C9 . 1.5387(18) ?
C8 C10 . 1.5425(19) ?
F1 C4 . 1.321(2) ?
F2 C4 . 1.3183(19) ?
F3 C4 . 1.316(2) ?
F4 C5 . 1.320(2) ?
F5 C5 . 1.330(2) ?
F6 C5 . 1.328(2) ?
F7 C9 . 1.3336(18) ?
F8 C9 . 1.3259(17) ?
F9 C9 . 1.3330(19) ?
F10 C10 . 1.3359(17) ?
F11 C10 . 1.3213(17) ?
F12 C10 . 1.3323(17) ?

loop_
_geom_hbond_atom_site_label_D
_geom_hbond_atom_site_label_H
_geom_hbond_atom_site_label_A
_geom_hbond_site_symmetry_A
_geom_hbond_distance_DH
_geom_hbond_distance_HA
_geom_hbond_distance_DA
_geom_hbond_angle_DHA
O1 H1 O5 . 0.84 1.83 2.6653(14) 178
O3 H3 O2 . 0.84 2.01 2.7296(14) 144
O3 H3 O1 1_455 0.84 2.45 2.9561(15) 120
O4 H4 O2 . 0.84 1.82 2.6635(13) 178
O6 H6 O5 . 0.84 2.03 2.7502(13) 144
O6 H6 O4 1_655 0.84 2.41 2.9276(13) 121
C2 H2A O3 1_655 0.99 2.36 3.2773(16) 153
C7 H7A O6 1_455 0.99 2.32 3.2340(14) 153

loop_
_geom_torsion_atom_site_label_1
_geom_torsion_atom_site_label_2
_geom_torsion_atom_site_label_3
_geom_torsion_atom_site_label_4
_geom_torsion_site_symmetry_1
_geom_torsion_site_symmetry_2
_geom_torsion_site_symmetry_3
_geom_torsion_site_symmetry_4
_geom_torsion
_geom_torsion_publ_flag
O1 C1 C2 C3 . . . . 140.99(13) ?
O2 C1 C2 C3 . . . . -41.98(19) ?
O3 C3 C4 F1 . . . . -58.76(18) ?
O3 C3 C4 F2 . . . . -178.84(14) ?
O3 C3 C4 F3 . . . . 62.33(18) ?
O3 C3 C5 F4 . . . . 52.05(17) ?
O3 C3 C5 F5 . . . . 173.18(13) ?
O3 C3 C5 F6 . . . . -68.01(19) ?
O6 C8 C9 F7 . . . . -179.87(11) ?
O6 C8 C9 F8 . . . . -57.98(15) ?
O6 C8 C9 F9 . . . . 61.31(14) ?
O6 C8 C10 F10 . . . . -63.45(14) ?
O6 C8 C10 F11 . . . . 55.60(15) ?
O6 C8 C10 F12 . . . . 178.20(11) ?
C1 C2 C3 O3 . . . . 50.06(17) ?
C1 C2 C3 C5 . . . . -72.71(15) ?
C1 C2 C3 C4 . . . . 166.70(12) ?
C2 C3 C4 F1 . . . . 178.96(14) ?
C2 C3 C4 F2 . . . . 58.88(18) ?
C2 C3 C4 F3 . . . . -59.96(18) ?
C2 C3 C5 F4 . . . . 177.75(13) ?
C2 C3 C5 F5 . . . . -61.12(17) ?
C2 C3 C5 F6 . . . . 57.69(19) ?
C4 C3 C5 F4 . . . . -63.00(18) ?
C4 C3 C5 F5 . . . . 58.14(18) ?
C4 C3 C5 F6 . . . . 176.95(16) ?
C5 C3 C4 F1 . . . . 58.71(18) ?
C5 C3 C4 F2 . . . . -61.37(19) ?
C5 C3 C4 F3 . . . . 179.80(15) ?
C6 C7 C8 O6 . . . . 50.77(14) ?
C6 C7 C8 C9 . . . . 167.43(11) ?
C6 C7 C8 C10 . . . . -71.45(13) ?
C7 C8 C9 F7 . . . . 57.53(15) ?
C7 C8 C9 F8 . . . . 179.43(12) ?
C7 C8 C9 F9 . . . . -61.29(14) ?
C7 C8 C10 F10 . . . . 62.26(14) ?
C7 C8 C10 F11 . . . . -178.69(12) ?
C7 C8 C10 F12 . . . . -56.09(15) ?
C8 C7 C6 O4 . . . . 139.87(11) ?
C8 C7 C6 O5 . . . . -42.93(17) ?
C9 C8 C10 F10 . . . . -178.42(11) ?
C9 C8 C10 F11 . . . . -59.37(15) ?
C9 C8 C10 F12 . . . . 63.22(15) ?
C10 C8 C9 F7 . . . . -62.79(15) ?
C10 C8 C9 F8 . . . . 59.10(16) ?
C10 C8 C9 F9 . . . . 178.39(11) ?
